data_1576702
loop_
_publ_author_name
'Romano-deGea, Jan'
'Sinenko, Irina L.'
'P&#xe2;nzar, Peter M F'
'Neves Vieira, Adriana'
'Frederiksen, Lindsey E. K.'
'Glinkina, Kseniya'
'Fadaei-Tirani, Farzaneh'
'Scopelliti, Rosario'
'Kuttler, Fabien'
'Lau, Kelvin'
'Dyson, Paul J.'

_publ_section_title
;
 Unconventional chalcogen-containing azolylidene metal complexes as
 potential anticancer therapeutics.
;
_journal_issue 8
_journal_name_full 'Chemical science'
_journal_page_first 4296
_journal_page_last 4306
_journal_paper_doi 10.1039/d5sc05555e
_journal_volume 17
_journal_year 2026
_chemical_absolute_configuration rmad
_chemical_formula_moiety 'C9 H10 I2 N2 Pt S'
_chemical_formula_sum 'C9 H10 I2 N2 Pt S'
_chemical_formula_weight 627.14
_space_group_crystal_system hexagonal
_space_group_IT_number 178
_space_group_name_Hall 'P 61 2 (0 0 5)'
_space_group_name_H-M_alt 'P 61 2 2'
_atom_sites_solution_hydrogens geom
_atom_sites_solution_primary dual
_atom_sites_solution_secondary difmap
_audit_creation_date 2021-11-08
_audit_creation_method
;
Olex2 1.5
(compiled 2021.10.07 svn.r9718050b for OlexSys, GUI svn.r6410)
;
_audit_update_record
;
2023-06-16 deposited with the CCDC.	2025-12-29 downloaded from the CCDC.
;
_cell_angle_alpha 90
_cell_angle_beta 90
_cell_angle_gamma 120
_cell_formula_units_Z 6
_cell_length_a 9.2044(2)
_cell_length_b 9.2044(2)
_cell_length_c 29.2718(6)
_cell_measurement_reflns_used 20592
_cell_measurement_temperature 140.00(10)
_cell_measurement_theta_max 36.0930
_cell_measurement_theta_min 2.5470
_cell_volume 2147.69(8)
_computing_cell_refinement 'CrysAlisPro 1.171.41.119a (Rigaku OD, 2021)'
_computing_data_collection 'CrysAlisPro 1.171.41.119a (Rigaku OD, 2021)'
_computing_data_reduction 'CrysAlisPro 1.171.41.119a (Rigaku OD, 2021)'
_computing_molecular_graphics 'Olex2 1.5 (Dolomanov et al., 2009)'
_computing_publication_material 'Olex2 1.5 (Dolomanov et al., 2009)'
_computing_structure_refinement 'SHELXL 2018/3 (Sheldrick, 2015)'
_computing_structure_solution 'SHELXT 2018/2 (Sheldrick, 2018)'
_diffrn_ambient_environment N~2~
_diffrn_ambient_temperature 140.00(10)
_diffrn_detector 'Hybrid Pixel Array Detector'
_diffrn_detector_area_resol_mean 10.0000
_diffrn_detector_type 'HyPix-Arc 150'
_diffrn_measured_fraction_theta_full 1.000
_diffrn_measured_fraction_theta_max 0.984
_diffrn_measurement_details
;
List of Runs (angles in degrees, time in seconds):

  # Type    Start    End  Width  t~exp~   \w     \q     \k     \f   Frames
#--------------------------------------------------------------------------
  1  \w     17.00  42.00   0.50    5.00    --   -0.87  29.00-166.00   50
  2  \w    -48.00  -1.00   0.50    5.00    --   -0.87 -29.00  31.00   94
  3  \w     -3.00  49.00   0.50    5.00    --   -0.87  28.00-112.00  104
  4  \w     12.00  41.00   0.50    5.00    --   -0.87  19.00 -30.00   58
  5  \w     -8.00  28.00   0.50    5.00    --   -0.87  96.00 158.95   72
  6  \w    -47.00 -12.00   0.50    5.00    --   -0.87 -28.00  85.00   70
  7  \w    -48.00 -21.00   0.50    5.00    --   -0.87 -19.00-150.00   54
  8  \w    -10.00  29.00   0.50    5.00    --   -0.87 -19.00-150.00   78
  9  \w    -44.00 -10.00   0.50    5.00    --   -0.87 -19.00 -90.00   68
 10  \w     -3.00  22.00   0.50    5.00    --   -0.87 -19.00 -90.00   50
 11  \w      0.00  26.00   0.50    5.00    --   -0.87  25.00  18.23   52
 12  \w    -30.00  28.00   0.50    5.00    --   -0.87 -19.00  30.00  116
 13  \w    -24.00  30.00   0.50    5.00    --   -0.87  19.00-180.00  108
 14  \w    -22.00   5.00   0.50    5.00    --   -0.87 -19.00 120.00   54
 15  \w    -23.00   2.00   0.50    5.00    --   -0.87  19.00 -30.00   50
;
_diffrn_measurement_device 'four-circle diffractometer'
_diffrn_measurement_device_type 'XtaLAB Synergy R, DW system, HyPix-Arc 150'
_diffrn_measurement_method '\w scans'
_diffrn_orient_matrix_type 'CrysAlisPro convention (1999,Acta A55,543-557)'
_diffrn_orient_matrix_UB_11 -0.0569348000
_diffrn_orient_matrix_UB_12 -0.0443636000
_diffrn_orient_matrix_UB_13 -0.0179277000
_diffrn_orient_matrix_UB_21 -0.0412340000
_diffrn_orient_matrix_UB_22 -0.0717863000
_diffrn_orient_matrix_UB_23 0.0142106000
_diffrn_orient_matrix_UB_31 -0.0545434000
_diffrn_orient_matrix_UB_32 0.0281275000
_diffrn_orient_matrix_UB_33 0.0079849000
_diffrn_radiation_monochromator mirror
_diffrn_radiation_probe x-ray
_diffrn_radiation_type 'Mo K\a'
_diffrn_radiation_wavelength 0.71073
_diffrn_reflns_av_R_equivalents 0.0617
_diffrn_reflns_av_unetI/netI 0.0230
_diffrn_reflns_Laue_measured_fraction_full 1.000
_diffrn_reflns_Laue_measured_fraction_max 0.984
_diffrn_reflns_limit_h_max 14
_diffrn_reflns_limit_h_min -14
_diffrn_reflns_limit_k_max 15
_diffrn_reflns_limit_k_min -15
_diffrn_reflns_limit_l_max 48
_diffrn_reflns_limit_l_min -48
_diffrn_reflns_number 74558
_diffrn_reflns_point_group_measured_fraction_full 1.000
_diffrn_reflns_point_group_measured_fraction_max 0.974
_diffrn_reflns_theta_full 25.242
_diffrn_reflns_theta_max 36.429
_diffrn_reflns_theta_min 2.555
_diffrn_source 'Rotating-anode X-ray tube'
_diffrn_source_type 'Rigaku (Mo) X-ray Source'
_exptl_absorpt_coefficient_mu 14.231
_exptl_absorpt_correction_T_max 0.526
_exptl_absorpt_correction_T_min 0.249
_exptl_absorpt_correction_type analytical
_exptl_absorpt_process_details
;
CrysAlisPro 1.171.41.119a (Rigaku Oxford Diffraction, 2021)
Analytical numeric absorption correction using a multifaceted crystal
model based on expressions derived by R.C. Clark & J.S. Reid.
(Clark, R. C. & Reid, J. S. (1995). Acta Cryst. A51, 887-897)
Empirical absorption correction using spherical harmonics,
implemented in SCALE3 ABSPACK scaling algorithm.
;
_exptl_crystal_colour 'clear intense yellow'
_exptl_crystal_density_diffrn 2.909
_exptl_crystal_description irregular
_exptl_crystal_F_000 1668
_exptl_crystal_size_max 0.131
_exptl_crystal_size_mid 0.115
_exptl_crystal_size_min 0.05
_refine_diff_density_max 1.475
_refine_diff_density_min -0.781
_refine_diff_density_rms 0.127
_refine_ls_abs_structure_details
;
 Flack x determined using 1035 quotients [(I+)-(I-)]/[(I+)+(I-)]
 (Parsons, Flack and Wagner, Acta Cryst. B69 (2013) 249-259).
;
_refine_ls_abs_structure_Flack 0.003(3)
_refine_ls_extinction_method none
_refine_ls_goodness_of_fit_ref 1.141
_refine_ls_hydrogen_treatment constr
_refine_ls_matrix_type full
_refine_ls_number_parameters 85
_refine_ls_number_reflns 3423
_refine_ls_number_restraints 0
_refine_ls_restrained_S_all 1.141
_refine_ls_R_factor_all 0.0370
_refine_ls_R_factor_gt 0.0282
_refine_ls_shift/su_max 0.001
_refine_ls_shift/su_mean 0.000
_refine_ls_structure_factor_coef Fsqd
_refine_ls_weighting_details 'w=1/[\s^2^(Fo^2^)+(0.0145P)^2^+3.4804P] where P=(Fo^2^+2Fc^2^)/3'
_refine_ls_weighting_scheme calc
_refine_ls_wR_factor_gt 0.0474
_refine_ls_wR_factor_ref 0.0488
_reflns_Friedel_coverage 0.605
_reflns_Friedel_fraction_full 1.000
_reflns_Friedel_fraction_max 0.959
_reflns_number_gt 3045
_reflns_number_total 3423
_reflns_threshold_expression 'I > 2\s(I)'
_cod_data_source_file d5sc05555e2.cif
_cod_data_source_block pp14
_cod_depositor_comments 'Adding full bibliography for 1576700--1576709.cif.'
_cod_original_cell_volume 2147.69(10)
_cod_original_sg_symbol_Hall 'P 61 2 (0 0 -1)'
_cod_database_code 1576702
_shelx_shelxl_version_number 2018/3
_chemical_oxdiff_formula 'C9 H10 N2 S1 I2 Pt1'
_shelx_space_group_comment
;
The symmetry employed for this shelxl refinement is uniquely defined
by the following loop, which should always be used as a source of
symmetry information in preference to the above space-group names.
They are only intended as comments.
;
_shelx_estimated_absorpt_t_max 0.536
_shelx_estimated_absorpt_t_min 0.257
_olex2_refinement_description
;
1. Fixed Uiso
 At 1.2 times of:
  All C(H) groups, All C(H,H) groups
 At 1.5 times of:
  All C(H,H,H) groups
2. Others
 Fixed Sof: S1(0.5) N2(0.5) C5(0.5) H5A(0.5) H5B(0.5) H5C(0.5) H6A(0.5) H6B(0.5)
3.a Aromatic/amide H refined with riding coordinates:
 C1(H1), C2(H2), C3(H3), C6(H6A), C6(H6B)
3.b Idealised Me refined as rotating group:
 C5(H5A,H5B,H5C)
;
_olex2_submission_special_instructions 'No special instructions were received'
_oxdiff_exptl_absorpt_empirical_details
;
Empirical correction (ABSPACK) includes:
- Absorption correction using spherical harmonics
- Frame scaling
;
_oxdiff_exptl_absorpt_empirical_full_max 1.938
_oxdiff_exptl_absorpt_empirical_full_min 0.575

loop_
_space_group_symop_operation_xyz
'x, y, z'
'-y, x-y, z+1/3'
'-x+y, -x, z+2/3'
'-x, -y, z+1/2'
'y, -x+y, z+5/6'
'x-y, x, z+1/6'
'y, x, -z+1/3'
'x-y, -y, -z'
'-x, -x+y, -z+2/3'
'-y, -x, -z+5/6'
'-x+y, y, -z+1/2'
'x, x-y, -z+1/6'

loop_
_atom_site_label
_atom_site_type_symbol
_atom_site_fract_x
_atom_site_fract_y
_atom_site_fract_z
_atom_site_U_iso_or_equiv
_atom_site_adp_type
_atom_site_occupancy
_atom_site_site_symmetry_order
_atom_site_calc_flag
_atom_site_refinement_flags_posn
_atom_site_refinement_flags_adp
_atom_site_refinement_flags_occupancy
_atom_site_disorder_assembly
_atom_site_disorder_group
Pt1 Pt 0.85686(2) 0.14314(2) 0.416667 0.02465(5) Uani 1 2 d S T P A .
I1 I 1.12321(5) 0.40897(4) 0.44578(2) 0.03712(8) Uani 1 1 d . . . . .
S1 S 0.7443(5) 0.3922(6) 0.36866(13) 0.0486(9) Uani 0.5 1 d . . P A 1
N1 N 0.9867(3) 0.0133(3) 0.416667 0.0276(10) Uani 1 2 d S T P . .
N2 N 0.7318(13) 0.3670(14) 0.3888(3) 0.034(2) Uani 0.5 1 d . . P A 2
C1 C 0.9397(7) -0.1215(6) 0.44384(18) 0.0329(10) Uani 1 1 d . . . . .
H1 H 0.845304 -0.155933 0.463240 0.039 Uiso 1 1 calc R U . . .
C2 C 1.0225(7) -0.2108(7) 0.4446(2) 0.0393(12) Uani 1 1 d . . . . .
H2 H 0.985640 -0.305544 0.464044 0.047 Uiso 1 1 calc R U . . .
C3 C 1.1605(4) -0.1605(4) 0.416667 0.0421(17) Uani 1 2 d S T P . .
H3 H 1.220056 -0.220057 0.416667 0.051 Uiso 1 2 calc R U P . .
C4 C 0.7347(4) 0.2653(4) 0.416667 0.0336(14) Uani 1 2 d S T P . .
C5 C 0.8221(18) 0.405(2) 0.3459(4) 0.059(4) Uani 0.5 1 d . . P A 2
H5A H 0.870500 0.332107 0.342136 0.089 Uiso 0.5 1 calc R U P A 2
H5B H 0.912141 0.522604 0.345842 0.089 Uiso 0.5 1 calc R U P A 2
H5C H 0.744758 0.386216 0.320609 0.089 Uiso 0.5 1 calc R U P A 2
C6 C 0.6193(9) 0.4411(9) 0.3970(2) 0.0502(16) Uani 1 1 d . . . . .
H6A H 0.591086 0.517520 0.383441 0.060 Uiso 0.5 1 calc R U P A 1
H6B H 0.599191 0.512918 0.378011 0.060 Uiso 0.5 1 calc R U P A 2

loop_
_atom_site_aniso_label
_atom_site_aniso_U_11
_atom_site_aniso_U_22
_atom_site_aniso_U_33
_atom_site_aniso_U_23
_atom_site_aniso_U_13
_atom_site_aniso_U_12
Pt1 0.02414(8) 0.02414(8) 0.02914(9) -0.00051(8) -0.00051(8) 0.01466(10)
I1 0.03542(18) 0.02449(15) 0.05196(18) -0.00316(14) -0.01320(15) 0.01535(14)
S1 0.061(2) 0.068(2) 0.0409(17) 0.0127(18) 0.0010(18) 0.0506(19)
N1 0.0228(18) 0.0228(18) 0.039(3) 0.003(2) 0.003(2) 0.013(2)
N2 0.042(5) 0.048(6) 0.031(4) -0.002(5) -0.012(4) 0.036(5)
C1 0.027(2) 0.031(2) 0.041(2) 0.010(2) 0.007(2) 0.015(2)
C2 0.038(3) 0.034(3) 0.053(3) 0.010(2) 0.007(2) 0.024(2)
C3 0.039(3) 0.039(3) 0.061(4) 0.010(3) 0.010(3) 0.030(4)
C4 0.031(3) 0.031(3) 0.040(3) -0.007(3) -0.007(3) 0.017(3)
C5 0.062(9) 0.099(12) 0.045(6) 0.029(7) 0.018(6) 0.061(9)
C6 0.061(4) 0.050(4) 0.055(3) -0.012(3) -0.013(3) 0.039(4)

loop_
_atom_type_symbol
_atom_type_description
_atom_type_scat_dispersion_real
_atom_type_scat_dispersion_imag
_atom_type_scat_source
C C 0.0033 0.0016 'International Tables Vol C Tables 4.2.6.8 and 6.1.1.4'
H H 0.0000 0.0000 'International Tables Vol C Tables 4.2.6.8 and 6.1.1.4'
I I -0.4742 1.8119 'International Tables Vol C Tables 4.2.6.8 and 6.1.1.4'
N N 0.0061 0.0033 'International Tables Vol C Tables 4.2.6.8 and 6.1.1.4'
Pt Pt -1.7033 8.3905 'International Tables Vol C Tables 4.2.6.8 and 6.1.1.4'
S S 0.1246 0.1234 'International Tables Vol C Tables 4.2.6.8 and 6.1.1.4'

loop_
_exptl_crystal_face_index_h
_exptl_crystal_face_index_k
_exptl_crystal_face_index_l
_exptl_crystal_face_perp_dist
0 1 0 0.0586
-3 12 3 0.0618
-11 0 13 0.0666
6 -13 -7 0.0394
-6 -6 8 0.0568
4 9 -5 0.0573
0 0 -41 0.0309
10 0 21 0.0430
13 -7 1 0.0462
-2 8 31 0.0485
-12 9 12 0.0960
-7 -3 -28 0.0613
11 0 -10 0.0419
0 0 41 0.0182
-11 8 -21 0.0747
-3 11 -17 0.0583

loop_
_geom_angle_atom_site_label_1
_geom_angle_atom_site_label_2
_geom_angle_atom_site_label_3
_geom_angle
_geom_angle_site_symmetry_1
_geom_angle_site_symmetry_3
_geom_angle_publ_flag
I1 Pt1 I1 179.816(19) . 10_665 ?
N1 Pt1 I1 89.908(10) . 10_665 ?
N1 Pt1 I1 89.908(10) . . ?
C4 Pt1 I1 90.092(10) . . ?
C4 Pt1 I1 90.092(10) . 10_665 ?
C4 Pt1 N1 180.0 . . ?
C6 S1 C4 88.3(4) . . ?
C1 N1 Pt1 121.2(3) 10_665 . ?
C1 N1 Pt1 121.2(3) . . ?
C1 N1 C1 117.6(6) . 10_665 ?
C4 N2 N2 41.8(6) . 10_665 ?
C4 N2 C5 121.4(9) . . ?
C4 N2 C6 120.6(9) . . ?
C5 N2 N2 162.8(8) . 10_665 ?
C5 N2 C6 117.7(9) . . ?
C6 N2 N2 78.8(5) . 10_665 ?
N1 C1 H1 118.6 . . ?
N1 C1 C2 122.8(5) . . ?
C2 C1 H1 118.6 . . ?
C1 C2 H2 120.6 . . ?
C1 C2 C3 118.8(5) . . ?
C3 C2 H2 120.6 . . ?
C2 C3 C2 119.3(7) . 10_665 ?
C2 C3 H3 120.4 . . ?
C2 C3 H3 120.4 10_665 . ?
S1 C4 Pt1 121.3(2) 10_665 . ?
S1 C4 Pt1 121.3(2) . . ?
S1 C4 S1 117.5(5) 10_665 . ?
N2 C4 Pt1 131.8(6) . . ?
N2 C4 Pt1 131.8(6) 10_665 . ?
N2 C4 S1 11.3(5) 10_665 10_665 ?
N2 C4 S1 106.8(7) . 10_665 ?
N2 C4 N2 96.4(11) 10_665 . ?
N2 C5 H5A 109.5 . . ?
N2 C5 H5B 109.5 . . ?
N2 C5 H5C 109.5 . . ?
H5A C5 H5B 109.5 . . ?
H5A C5 H5C 109.5 . . ?
H5B C5 H5C 109.5 . . ?
S1 C6 H6A 118.5 . . ?
N2 C6 H6B 129.5 . . ?
C6 C6 S1 123.0(3) 10_665 . ?
C6 C6 N2 101.1(5) 10_665 . ?
C6 C6 H6A 118.5 10_665 . ?
C6 C6 H6B 129.5 10_665 . ?

loop_
_geom_bond_atom_site_label_1
_geom_bond_atom_site_label_2
_geom_bond_distance
_geom_bond_site_symmetry_2
_geom_bond_publ_flag
Pt1 I1 2.5932(3) . ?
Pt1 I1 2.5932(3) 10_665 ?
Pt1 N1 2.071(5) . ?
Pt1 C4 1.948(7) . ?
S1 C4 1.801(5) . ?
S1 C6 1.652(7) . ?
N1 C1 1.349(5) . ?
N1 C1 1.349(5) 10_665 ?
N2 N2 1.87(2) 10_665 ?
N2 C4 1.251(11) . ?
N2 C5 1.451(14) . ?
N2 C6 1.516(11) . ?
C1 H1 0.9500 . ?
C1 C2 1.373(7) . ?
C2 H2 0.9500 . ?
C2 C3 1.381(7) . ?
C3 H3 0.9500 . ?
C5 H5A 0.9800 . ?
C5 H5B 0.9800 . ?
C5 H5C 0.9800 . ?
C6 C6 1.279(13) 10_665 ?
C6 H6A 0.9500 . ?
C6 H6B 0.9500 . ?

loop_
_geom_torsion_atom_site_label_1
_geom_torsion_atom_site_label_2
_geom_torsion_atom_site_label_3
_geom_torsion_atom_site_label_4
_geom_torsion
_geom_torsion_site_symmetry_1
_geom_torsion_site_symmetry_2
_geom_torsion_site_symmetry_3
_geom_torsion_site_symmetry_4
_geom_torsion_publ_flag
Pt1 N1 C1 C2 179.8(4) . . . . ?
N1 C1 C2 C3 0.4(9) . . . . ?
N2 N2 C4 Pt1 179.999(9) 10_665 . . . ?
N2 N2 C6 C6 3.5(9) 10_665 . . 10_665 ?
C1 N1 C1 C2 -0.2(4) 10_665 . . . ?
C1 C2 C3 C2 -0.2(4) . . . 10_665 ?
C4 S1 C6 C6 -2.4(9) . . . 10_665 ?
C4 N2 C6 C6 4.6(12) . . . 10_665 ?
C5 N2 C4 Pt1 4.5(15) . . . . ?
C5 N2 C4 N2 -175.5(15) . . . 10_665 ?
C5 N2 C6 C6 178.6(12) . . . 10_665 ?
C6 S1 C4 Pt1 -179.3(3) . . . . ?
C6 S1 C4 S1 0.7(3) . . . 10_665 ?
C6 N2 C4 Pt1 178.3(4) . . . . ?
C6 N2 C4 N2 -1.7(4) . . . 10_665 ?

loop_
_exptl_oxdiff_crystal_face_indexfrac_h
_exptl_oxdiff_crystal_face_indexfrac_k
_exptl_oxdiff_crystal_face_indexfrac_l
_exptl_oxdiff_crystal_face_x
_exptl_oxdiff_crystal_face_y
_exptl_oxdiff_crystal_face_z
-0.0000 1.0000 -0.0000 -0.0444 -0.0718 0.0281
-3.0204 12.4044 3.2981 -0.4375 -0.7191 0.5400
-10.5818 -0.2466 12.5315 0.3888 0.6321 0.6703
6.2694 -12.7787 -7.1355 0.3379 0.5574 -0.7584
-6.3156 -6.4429 7.6199 0.5088 0.8312 0.2241
4.1174 8.5143 -5.0643 -0.5214 -0.8530 -0.0255
0.1093 -0.2655 -41.2620 0.7453 -0.5718 -0.3429
9.9020 -0.4814 21.0408 -0.9196 -0.0747 -0.3856
12.9654 -6.7423 0.8093 -0.4536 -0.0391 -0.8904
-2.0154 8.1860 31.1042 -0.8060 -0.0625 0.5885
-11.8121 9.1185 12.2832 0.0478 0.0070 0.9988
-6.6765 -2.7247 -27.5281 0.9945 0.0797 0.0677
10.8655 0.1249 -9.6207 -0.4517 -0.5937 -0.6660
-0.2433 0.3995 41.2508 -0.7434 0.5676 0.3539
-10.5953 8.4268 -20.8530 0.6032 -0.4644 0.6484
-3.0165 11.3710 -17.3124 -0.0223 -0.9379 0.3461
